data_4334367
loop_
_publ_author_name
'Zachariah M. Heiden'
'Shentan Chen'
'Michael T. Mock'
'William G. Dougherty'
'W. Scott Kassel'
'Roger Rousseau'
'R. Morris Bullock'

_publ_section_title
;
 Protonation of Ferrous Dinitrogen Complexes Containing a Diphosphine
 Ligand with a Pendent Amine
;
_journal_name_full 'Inorganic Chemistry'
_journal_page_first 4026
_journal_page_last 4039
_journal_paper_doi 10.1021/ic4000704
_journal_volume 52
_journal_year 2013
_chemical_formula_sum 'C16 H41 Br2 Fe N P4'
_chemical_formula_weight 587.05
_chemical_name_systematic
; 
 ? 
;
_space_group_IT_number 14
_symmetry_cell_setting monoclinic
_symmetry_space_group_name_Hall '-P 2ybc'
_symmetry_space_group_name_H-M 'P 1 21/c 1'
_atom_sites_solution_hydrogens geom
_atom_sites_solution_primary direct
_atom_sites_solution_secondary difmap
_audit_creation_method SHELXL-97
_cell_angle_alpha 90.00
_cell_angle_beta 90.6680(10)
_cell_angle_gamma 90.00
_cell_formula_units_Z 4
_cell_length_a 15.5595(7)
_cell_length_b 9.9793(4)
_cell_length_c 15.8296(7)
_cell_measurement_reflns_used 7470
_cell_measurement_temperature 100(2)
_cell_measurement_theta_max 32.74
_cell_measurement_theta_min 2.42
_cell_volume 2457.74(18)
_computing_cell_refinement 'Bruker SAINT'
_computing_data_collection 'Bruker APEX2'
_computing_data_reduction 'Bruker SAINT'
_computing_molecular_graphics 'Bruker SHELXTL'
_computing_publication_material 'Bruker SHELXTL'
_computing_structure_refinement 'SHELXL-97 (Sheldrick, 2008)'
_computing_structure_solution 'SHELXS-97 (Sheldrick, 2008)'
_diffrn_ambient_temperature 100(2)
_diffrn_measured_fraction_theta_full 0.998
_diffrn_measured_fraction_theta_max 0.998
_diffrn_measurement_device_type 'Bruker APEX-II CCD'
_diffrn_measurement_method '\f and \w scans'
_diffrn_radiation_monochromator graphite
_diffrn_radiation_source 'fine-focus sealed tube'
_diffrn_radiation_type MoK\a
_diffrn_radiation_wavelength 0.71073
_diffrn_reflns_av_R_equivalents 0.0585
_diffrn_reflns_av_sigmaI/netI 0.0590
_diffrn_reflns_limit_h_max 22
_diffrn_reflns_limit_h_min -23
_diffrn_reflns_limit_k_max 15
_diffrn_reflns_limit_k_min -15
_diffrn_reflns_limit_l_max 24
_diffrn_reflns_limit_l_min -24
_diffrn_reflns_number 46183
_diffrn_reflns_theta_full 33.19
_diffrn_reflns_theta_max 33.19
_diffrn_reflns_theta_min 1.31
_exptl_absorpt_coefficient_mu 4.127
_exptl_absorpt_correction_T_max 0.8523
_exptl_absorpt_correction_T_min 0.5580
_exptl_absorpt_correction_type multi-scan
_exptl_absorpt_process_details SADABS
_exptl_crystal_colour yellow
_exptl_crystal_density_diffrn 1.587
_exptl_crystal_description plate
_exptl_crystal_F_000 1200
_exptl_crystal_size_max 0.16
_exptl_crystal_size_mid 0.10
_exptl_crystal_size_min 0.04
_refine_diff_density_max 0.608
_refine_diff_density_min -0.530
_refine_diff_density_rms 0.125
_refine_ls_extinction_method none
_refine_ls_goodness_of_fit_ref 1.008
_refine_ls_hydrogen_treatment constr
_refine_ls_matrix_type full
_refine_ls_number_parameters 226
_refine_ls_number_reflns 9394
_refine_ls_number_restraints 0
_refine_ls_restrained_S_all 1.008
_refine_ls_R_factor_all 0.0664
_refine_ls_R_factor_gt 0.0343
_refine_ls_shift/su_max 0.001
_refine_ls_shift/su_mean 0.000
_refine_ls_structure_factor_coef Fsqd
_refine_ls_weighting_details 'calc w=1/[\s^2^(Fo^2^)+(0.0228P)^2^] where P=(Fo^2^+2Fc^2^)/3'
_refine_ls_weighting_scheme calc
_refine_ls_wR_factor_gt 0.0577
_refine_ls_wR_factor_ref 0.0649
_reflns_number_gt 6653
_reflns_number_total 9394
_reflns_threshold_expression >2sigma(I)
_cod_data_source_file ic4000704_si_002_2.cif
_cod_data_source_block pnl133
_cod_database_code 4334367

loop_
_symmetry_equiv_pos_as_xyz
'x, y, z'
'-x, y+1/2, -z+1/2'
'-x, -y, -z'
'x, -y-1/2, z-1/2'

loop_
_atom_site_label
_atom_site_type_symbol
_atom_site_fract_x
_atom_site_fract_y
_atom_site_fract_z
_atom_site_U_iso_or_equiv
_atom_site_adp_type
_atom_site_occupancy
_atom_site_symmetry_multiplicity
_atom_site_calc_flag
_atom_site_refinement_flags
Fe1 Fe 0.268276(18) 0.01583(3) 0.209159(16) 0.00984(6) Uani 1 1 d .
Br1 Br 0.336924(13) 0.181206(19) 0.305551(11) 0.01333(5) Uani 1 1 d .
Br2 Br 0.201757(14) -0.155273(19) 0.113947(12) 0.01558(5) Uani 1 1 d .
P1 P 0.14319(3) 0.11503(5) 0.23972(3) 0.01117(10) Uani 1 1 d .
P2 P 0.29616(3) 0.16192(5) 0.10526(3) 0.01124(10) Uani 1 1 d .
P3 P 0.38965(3) -0.10653(5) 0.20121(3) 0.01288(10) Uani 1 1 d .
P4 P 0.26109(4) -0.14198(5) 0.31094(3) 0.01315(10) Uani 1 1 d .
N1 N 0.15726(11) 0.32843(16) 0.12905(10) 0.0137(3) Uani 1 1 d .
C1 C 0.11894(13) 0.1155(2) 0.35356(11) 0.0147(4) Uani 1 1 d .
H1A H 0.0999 0.0242 0.3690 0.018 Uiso 1 1 calc R
H1B H 0.1734 0.1326 0.3847 0.018 Uiso 1 1 calc R
C2 C 0.05168(14) 0.2147(2) 0.38629(13) 0.0197(4) Uani 1 1 d .
H2A H 0.0399 0.1955 0.4458 0.030 Uiso 1 1 calc R
H2B H -0.0015 0.2057 0.3530 0.030 Uiso 1 1 calc R
H2C H 0.0737 0.3063 0.3811 0.030 Uiso 1 1 calc R
C3 C 0.04152(13) 0.0476(2) 0.19703(12) 0.0152(4) Uani 1 1 d .
H3A H 0.0420 -0.0509 0.2043 0.018 Uiso 1 1 calc R
H3B H -0.0062 0.0834 0.2312 0.018 Uiso 1 1 calc R
C4 C 0.02238(14) 0.0788(2) 0.10341(12) 0.0189(4) Uani 1 1 d .
H4A H -0.0349 0.0450 0.0881 0.028 Uiso 1 1 calc R
H4B H 0.0655 0.0353 0.0681 0.028 Uiso 1 1 calc R
H4C H 0.0243 0.1759 0.0945 0.028 Uiso 1 1 calc R
C5 C 0.13246(13) 0.29468(19) 0.21542(12) 0.0138(4) Uani 1 1 d .
H5A H 0.0720 0.3220 0.2239 0.017 Uiso 1 1 calc R
H5B H 0.1687 0.3464 0.2555 0.017 Uiso 1 1 calc R
C6 C 0.12014(15) 0.4584(2) 0.10549(13) 0.0202(5) Uani 1 1 d .
H6A H 0.1354 0.4798 0.0471 0.030 Uiso 1 1 calc R
H6B H 0.1428 0.5280 0.1434 0.030 Uiso 1 1 calc R
H6C H 0.0575 0.4543 0.1102 0.030 Uiso 1 1 calc R
C7 C 0.25058(13) 0.33123(19) 0.11954(12) 0.0141(4) Uani 1 1 d .
H7A H 0.2770 0.3730 0.1703 0.017 Uiso 1 1 calc R
H7B H 0.2651 0.3872 0.0701 0.017 Uiso 1 1 calc R
C8 C 0.26147(14) 0.1284(2) -0.00420(12) 0.0160(4) Uani 1 1 d .
H8A H 0.2014 0.0957 -0.0035 0.019 Uiso 1 1 calc R
H8B H 0.2618 0.2139 -0.0359 0.019 Uiso 1 1 calc R
C9 C 0.31596(15) 0.0268(2) -0.05170(12) 0.0200(5) Uani 1 1 d .
H9A H 0.2924 0.0147 -0.1089 0.030 Uiso 1 1 calc R
H9B H 0.3153 -0.0591 -0.0217 0.030 Uiso 1 1 calc R
H9C H 0.3752 0.0596 -0.0550 0.030 Uiso 1 1 calc R
C10 C 0.41033(13) 0.20522(19) 0.09399(12) 0.0141(4) Uani 1 1 d .
H10A H 0.4350 0.2182 0.1513 0.017 Uiso 1 1 calc R
H10B H 0.4398 0.1272 0.0688 0.017 Uiso 1 1 calc R
C11 C 0.43251(14) 0.3296(2) 0.04104(12) 0.0177(4) Uani 1 1 d .
H11A H 0.4951 0.3377 0.0367 0.027 Uiso 1 1 calc R
H11B H 0.4094 0.4098 0.0683 0.027 Uiso 1 1 calc R
H11C H 0.4072 0.3204 -0.0156 0.027 Uiso 1 1 calc R
C12 C 0.48939(14) -0.0493(2) 0.25077(13) 0.0186(4) Uani 1 1 d .
H12A H 0.5120 0.0272 0.2192 0.028 Uiso 1 1 calc R
H12B H 0.5316 -0.1223 0.2506 0.028 Uiso 1 1 calc R
H12C H 0.4782 -0.0222 0.3091 0.028 Uiso 1 1 calc R
C13 C 0.43071(15) -0.1918(2) 0.10828(13) 0.0206(5) Uani 1 1 d .
H13A H 0.4551 -0.1257 0.0695 0.031 Uiso 1 1 calc R
H13B H 0.3837 -0.2398 0.0798 0.031 Uiso 1 1 calc R
H13C H 0.4754 -0.2557 0.1255 0.031 Uiso 1 1 calc R
C14 C 0.35054(14) -0.2423(2) 0.26989(13) 0.0171(4) Uani 1 1 d .
H14A H 0.3310 -0.3222 0.2379 0.021 Uiso 1 1 calc R
H14B H 0.3927 -0.2684 0.3142 0.021 Uiso 1 1 calc R
C15 C 0.17156(14) -0.2567(2) 0.32580(14) 0.0208(5) Uani 1 1 d .
H15A H 0.1253 -0.2105 0.3555 0.031 Uiso 1 1 calc R
H15B H 0.1909 -0.3339 0.3592 0.031 Uiso 1 1 calc R
H15C H 0.1503 -0.2876 0.2706 0.031 Uiso 1 1 calc R
C16 C 0.29403(15) -0.1091(2) 0.42005(12) 0.0200(5) Uani 1 1 d .
H16A H 0.2502 -0.0544 0.4477 0.030 Uiso 1 1 calc R
H16B H 0.3489 -0.0609 0.4207 0.030 Uiso 1 1 calc R
H16C H 0.3006 -0.1942 0.4503 0.030 Uiso 1 1 calc R

loop_
_atom_site_aniso_label
_atom_site_aniso_U_11
_atom_site_aniso_U_22
_atom_site_aniso_U_33
_atom_site_aniso_U_23
_atom_site_aniso_U_13
_atom_site_aniso_U_12
Fe1 0.00985(14) 0.01108(13) 0.00857(12) -0.00056(10) 0.00018(10) 0.00020(10)
Br1 0.01385(10) 0.01599(9) 0.01016(9) -0.00237(7) -0.00012(7) -0.00207(8)
Br2 0.01613(11) 0.01537(10) 0.01521(9) -0.00378(7) -0.00073(7) -0.00183(8)
P1 0.0100(3) 0.0131(2) 0.0105(2) -0.00008(18) 0.00092(18) 0.00011(19)
P2 0.0115(3) 0.0131(2) 0.0092(2) 0.00013(18) 0.00088(18) 0.00066(19)
P3 0.0123(3) 0.0144(2) 0.0120(2) -0.00020(18) 0.00143(19) 0.0020(2)
P4 0.0135(3) 0.0131(2) 0.0130(2) 0.00170(18) 0.00146(19) 0.0006(2)
N1 0.0135(9) 0.0131(8) 0.0147(8) 0.0024(6) 0.0027(6) 0.0023(7)
C1 0.0163(11) 0.0172(10) 0.0107(9) 0.0002(7) 0.0026(7) 0.0019(8)
C2 0.0214(12) 0.0223(11) 0.0155(10) -0.0019(8) 0.0065(8) 0.0032(9)
C3 0.0130(11) 0.0184(10) 0.0142(9) -0.0003(7) 0.0008(8) -0.0021(8)
C4 0.0146(11) 0.0236(11) 0.0184(10) -0.0007(8) -0.0031(8) -0.0006(9)
C5 0.0133(11) 0.0158(9) 0.0122(9) 0.0004(7) 0.0033(7) 0.0017(8)
C6 0.0199(12) 0.0176(10) 0.0232(11) 0.0063(8) 0.0039(9) 0.0059(9)
C7 0.0127(10) 0.0147(9) 0.0149(9) 0.0017(7) 0.0025(7) 0.0005(8)
C8 0.0175(11) 0.0195(10) 0.0111(9) 0.0012(7) -0.0004(8) -0.0006(8)
C9 0.0275(13) 0.0216(11) 0.0108(9) -0.0022(8) -0.0008(8) -0.0026(9)
C10 0.0115(10) 0.0172(10) 0.0136(9) -0.0007(7) 0.0019(7) -0.0007(8)
C11 0.0150(11) 0.0225(11) 0.0156(9) 0.0016(8) 0.0035(8) -0.0022(8)
C12 0.0152(11) 0.0214(10) 0.0189(10) 0.0023(8) -0.0044(8) 0.0028(8)
C13 0.0200(12) 0.0248(11) 0.0172(10) -0.0031(8) 0.0028(8) 0.0055(9)
C14 0.0193(12) 0.0143(9) 0.0179(10) 0.0033(8) 0.0024(8) 0.0026(8)
C15 0.0179(12) 0.0193(11) 0.0251(11) 0.0050(9) 0.0028(9) -0.0005(9)
C16 0.0241(13) 0.0223(11) 0.0134(9) 0.0027(8) -0.0014(8) 0.0029(9)

loop_
_atom_type_symbol
_atom_type_description
_atom_type_scat_dispersion_real
_atom_type_scat_dispersion_imag
_atom_type_scat_source
C C 0.0033 0.0016 'International Tables Vol C Tables 4.2.6.8 and 6.1.1.4'
H H 0.0000 0.0000 'International Tables Vol C Tables 4.2.6.8 and 6.1.1.4'
N N 0.0061 0.0033 'International Tables Vol C Tables 4.2.6.8 and 6.1.1.4'
P P 0.1023 0.0942 'International Tables Vol C Tables 4.2.6.8 and 6.1.1.4'
Fe Fe 0.3463 0.8444 'International Tables Vol C Tables 4.2.6.8 and 6.1.1.4'
Br Br -0.2901 2.4595 'International Tables Vol C Tables 4.2.6.8 and 6.1.1.4'

loop_
_geom_angle_atom_site_label_1
_geom_angle_atom_site_label_2
_geom_angle_atom_site_label_3
_geom_angle
P1 Fe1 P2 92.70(2)
P1 Fe1 P3 169.01(2)
P2 Fe1 P3 98.15(2)
P1 Fe1 P4 95.95(2)
P2 Fe1 P4 171.22(2)
P3 Fe1 P4 73.16(2)
P1 Fe1 Br1 86.684(16)
P2 Fe1 Br1 86.160(16)
P3 Fe1 Br1 92.274(17)
P4 Fe1 Br1 92.848(17)
P1 Fe1 Br2 94.446(17)
P2 Fe1 Br2 94.837(16)
P3 Fe1 Br2 86.414(17)
P4 Fe1 Br2 85.986(17)
Br1 Fe1 Br2 178.452(14)
C3 P1 C5 101.76(9)
C3 P1 C1 100.07(9)
C5 P1 C1 100.52(9)
C3 P1 Fe1 120.27(7)
C5 P1 Fe1 117.51(7)
C1 P1 Fe1 113.57(7)
C10 P2 C8 102.98(9)
C10 P2 C7 99.77(9)
C8 P2 C7 99.95(9)
C10 P2 Fe1 114.77(6)
C8 P2 Fe1 120.99(7)
C7 P2 Fe1 115.26(6)
C13 P3 C12 100.89(10)
C13 P3 C14 104.71(10)
C12 P3 C14 105.16(10)
C13 P3 Fe1 126.88(7)
C12 P3 Fe1 121.08(7)
C14 P3 Fe1 94.74(7)
C15 P4 C16 101.41(10)
C15 P4 C14 106.64(10)
C16 P4 C14 103.12(10)
C15 P4 Fe1 125.14(7)
C16 P4 Fe1 122.28(7)
C14 P4 Fe1 94.80(6)
C7 N1 C5 111.94(15)
C7 N1 C6 110.22(15)
C5 N1 C6 109.49(15)
C2 C1 P1 118.63(14)
C4 C3 P1 115.80(14)
N1 C5 P1 113.26(13)
N1 C7 P2 112.23(13)
C9 C8 P2 115.25(14)
C11 C10 P2 117.73(14)
P4 C14 P3 93.69(9)

loop_
_geom_bond_atom_site_label_1
_geom_bond_atom_site_label_2
_geom_bond_distance
Fe1 P1 2.2414(6)
Fe1 P2 2.2439(5)
Fe1 P3 2.2537(6)
Fe1 P4 2.2567(6)
Fe1 Br1 2.4809(3)
Fe1 Br2 2.4944(3)
P1 C3 1.840(2)
P1 C5 1.8408(19)
P1 C1 1.8454(19)
P2 C10 1.839(2)
P2 C8 1.8396(19)
P2 C7 1.8473(19)
P3 C13 1.822(2)
P3 C12 1.822(2)
P3 C14 1.845(2)
P4 C15 1.821(2)
P4 C16 1.826(2)
P4 C14 1.839(2)
N1 C7 1.462(3)
N1 C5 1.464(2)
N1 C6 1.466(2)
C1 C2 1.535(3)
C3 C4 1.540(3)
C8 C9 1.525(3)
C10 C11 1.539(3)
